data_4115711
loop_
_publ_author_name
'Xuan Zhao'
'Irene P. Georgakaki'
'Matthew L. Miller'
'Jason C. Yarbrough'
'Marcetta Y. Darensbourg'

_publ_section_title
;
 H/D Exchange Reactions in Dinuclear Iron Thiolates as Activity Assay
 Models of Fe-H2ase
;
_journal_name_full 'Journal of the American Chemical Society'
_journal_page_first 9710
_journal_page_last 9711
_journal_paper_doi 10.1021/ja0167046
_journal_volume 123
_journal_year 2001
_chemical_formula_sum 'C13 H24 Fe2 O4 P2 S2'
_chemical_formula_weight 482.08
_chemical_name_systematic
; 
 ? 
;
_space_group_IT_number 5
_symmetry_cell_setting monoclinic
_symmetry_space_group_name_Hall 'C 2y'
_symmetry_space_group_name_H-M 'C 1 2 1'
_atom_sites_solution_hydrogens geom
_atom_sites_solution_primary direct
_atom_sites_solution_secondary difmap
_audit_creation_method SHELXL-97
_cell_angle_alpha 90.00
_cell_angle_beta 98.686(2)
_cell_angle_gamma 90.00
_cell_formula_units_Z 4
_cell_length_a 17.0995(15)
_cell_length_b 10.1840(9)
_cell_length_c 11.9950(11)
_cell_measurement_temperature 110(2)
_cell_volume 2064.9(3)
_computing_structure_refinement 'SHELXL-97 (Sheldrick, 1997)'
_computing_structure_solution 'SHELXS-97 (Sheldrick, 1990)'
_diffrn_ambient_temperature 293(2)
_diffrn_measured_fraction_theta_full 0.926
_diffrn_measured_fraction_theta_max 0.926
_diffrn_radiation_monochromator graphite
_diffrn_radiation_source 'fine-focus sealed tube'
_diffrn_radiation_type MoK\a
_diffrn_radiation_wavelength 0.71073
_diffrn_reflns_av_R_equivalents 0.0144
_diffrn_reflns_av_sigmaI/netI 0.0190
_diffrn_reflns_limit_h_max 21
_diffrn_reflns_limit_h_min -22
_diffrn_reflns_limit_k_max 12
_diffrn_reflns_limit_k_min -13
_diffrn_reflns_limit_l_max 15
_diffrn_reflns_limit_l_min -12
_diffrn_reflns_number 6159
_diffrn_reflns_theta_full 28.27
_diffrn_reflns_theta_max 28.27
_diffrn_reflns_theta_min 1.72
_exptl_absorpt_coefficient_mu 1.776
_exptl_crystal_density_diffrn 1.589
_exptl_crystal_F_000 1016
_exptl_crystal_size_max 0.58
_exptl_crystal_size_mid 0.27
_exptl_crystal_size_min 0.27
_refine_diff_density_max 3.224
_refine_diff_density_min -0.491
_refine_diff_density_rms 0.155
_refine_ls_abs_structure_details 'Flack H D (1983), Acta Cryst. A39, 876-881'
_refine_ls_abs_structure_Flack 0.15(7)
_refine_ls_extinction_method none
_refine_ls_goodness_of_fit_ref 1.103
_refine_ls_hydrogen_treatment mixed
_refine_ls_matrix_type full
_refine_ls_number_parameters 218
_refine_ls_number_reflns 3975
_refine_ls_number_restraints 1
_refine_ls_restrained_S_all 1.103
_refine_ls_R_factor_all 0.0636
_refine_ls_R_factor_gt 0.0584
_refine_ls_shift/su_max 2.217
_refine_ls_shift/su_mean 0.490
_refine_ls_structure_factor_coef Fsqd
_refine_ls_weighting_details 'calc w=1/[\s^2^(Fo^2^)+(0.1205P)^2^+0.0551P] where P=(Fo^2^+2Fc^2^)/3'
_refine_ls_weighting_scheme calc
_refine_ls_wR_factor_gt 0.1538
_refine_ls_wR_factor_ref 0.1609
_reflns_number_gt 3358
_reflns_number_total 3975
_reflns_threshold_expression >2sigma(I)
_cod_data_source_file ja0167046_s3_1.cif
_cod_data_source_block (compound3)-mydzx2m
_cod_database_code 4115711

loop_
_symmetry_equiv_pos_as_xyz
'x, y, z'
'-x, y, -z'
'x+1/2, y+1/2, z'
'-x+1/2, y+1/2, -z'

loop_
_atom_site_label
_atom_site_type_symbol
_atom_site_fract_x
_atom_site_fract_y
_atom_site_fract_z
_atom_site_U_iso_or_equiv
_atom_site_adp_type
_atom_site_occupancy
_atom_site_symmetry_multiplicity
_atom_site_calc_flag
_atom_site_refinement_flags
Fe1 Fe 0.06875(6) 0.29448(7) 0.55902(9) 0.0282(3) Uani 1 1 d .
S1A S 0.03735(13) 0.1888(3) 0.39341(17) 0.0303(5) Uani 1 1 d .
P1A P 0.14179(15) 0.4361(3) 0.4766(2) 0.0405(6) Uani 1 1 d .
O1A O 0.0581(4) 0.4952(9) 0.7302(5) 0.0536(19) Uani 1 1 d .
O2A O 0.1996(3) 0.1496(10) 0.6866(5) 0.065(2) Uani 1 1 d .
C1A C 0.0625(5) 0.4136(12) 0.6615(6) 0.034(2) Uani 1 1 d .
C2A C 0.1487(4) 0.2053(12) 0.6345(6) 0.035(2) Uani 1 1 d .
C3A C 0.0318(5) 0.0098(12) 0.4120(7) 0.037(2) Uani 1 1 d .
C4A C 0.0348(9) -0.0422(18) 0.5273(13) 0.023(4) Uani 0.430(14) 1 d P
C5A C 0.2437(4) 0.4477(12) 0.5502(6) 0.058(3) Uani 1 1 d .
H5AA H 0.2727 0.5093 0.5117 0.088 Uiso 1 1 calc R
H5AB H 0.2684 0.3630 0.5511 0.088 Uiso 1 1 calc R
H5AC H 0.2432 0.4769 0.6262 0.088 Uiso 1 1 calc R
C6A C 0.1119(5) 0.6069(12) 0.4770(8) 0.056(3) Uani 1 1 d .
H6AA H 0.1470 0.6591 0.4399 0.084 Uiso 1 1 calc R
H6AB H 0.1139 0.6365 0.5534 0.084 Uiso 1 1 calc R
H6AC H 0.0588 0.6156 0.4379 0.084 Uiso 1 1 calc R
C7A C 0.1529(5) 0.4129(13) 0.3273(6) 0.067(3) Uani 1 1 d .
H7AA H 0.1858 0.4812 0.3046 0.100 Uiso 1 1 calc R
H7AB H 0.1018 0.4162 0.2815 0.100 Uiso 1 1 calc R
H7AC H 0.1768 0.3291 0.3182 0.100 Uiso 1 1 calc R
Fe2 Fe 0.06880(6) 0.94794(8) 0.05903(9) 0.0284(3) Uani 1 1 d .
S1B S 0.03755(13) 1.0533(3) -0.10628(17) 0.0298(6) Uani 1 1 d .
P1B P 0.14169(14) 0.8058(3) -0.0236(2) 0.0376(6) Uani 1 1 d .
O1B O 0.1987(3) 1.0964(10) 0.1854(5) 0.065(3) Uani 1 1 d .
O2B O 0.0590(4) 0.7426(9) 0.2244(4) 0.0496(18) Uani 1 1 d .
C1B C 0.1476(4) 1.0370(12) 0.1331(6) 0.043(2) Uani 1 1 d .
C2B C 0.0610(4) 0.8237(11) 0.1594(6) 0.034(2) Uani 1 1 d .
C3B C 0.0327(5) 1.2320(11) -0.0898(7) 0.034(2) Uani 1 1 d .
C4B C 0.0363(10) 1.281(2) 0.0267(15) 0.043(5) Uani 0.50 1 d P
C5B C 0.2419(5) 0.7909(16) 0.0462(7) 0.081(4) Uani 1 1 d .
H5BA H 0.2696 0.7285 0.0066 0.121 Uiso 1 1 calc R
H5BB H 0.2419 0.7616 0.1222 0.121 Uiso 1 1 calc R
H5BC H 0.2676 0.8747 0.0469 0.121 Uiso 1 1 calc R
C6B C 0.1126(5) 0.6353(13) -0.0232(9) 0.062(3) Uani 1 1 d .
H6BA H 0.1477 0.5837 -0.0608 0.094 Uiso 1 1 calc R
H6BB H 0.0595 0.6262 -0.0618 0.094 Uiso 1 1 calc R
H6BC H 0.1152 0.6055 0.0532 0.094 Uiso 1 1 calc R
C7B C 0.1503(4) 0.8239(16) -0.1693(5) 0.064(4) Uani 1 1 d .
H7BA H 0.1834 0.7554 -0.1913 0.097 Uiso 1 1 calc R
H7BB H 0.1734 0.9077 -0.1811 0.097 Uiso 1 1 calc R
H7BC H 0.0988 0.8184 -0.2138 0.097 Uiso 1 1 calc R

loop_
_atom_site_aniso_label
_atom_site_aniso_U_11
_atom_site_aniso_U_22
_atom_site_aniso_U_33
_atom_site_aniso_U_23
_atom_site_aniso_U_13
_atom_site_aniso_U_12
Fe1 0.0357(6) 0.0266(8) 0.0223(6) -0.0021(6) 0.0045(5) -0.0005(6)
S1A 0.0392(11) 0.0291(14) 0.0230(11) -0.0021(11) 0.0062(9) -0.0013(11)
P1A 0.0474(13) 0.0419(17) 0.0327(12) -0.0055(15) 0.0072(10) -0.0153(15)
O1A 0.083(4) 0.039(4) 0.039(4) -0.012(3) 0.010(3) -0.001(4)
O2A 0.062(4) 0.071(6) 0.057(4) 0.004(5) -0.003(3) 0.038(5)
C1A 0.043(4) 0.032(6) 0.027(4) 0.004(5) 0.005(4) -0.006(5)
C2A 0.044(4) 0.032(7) 0.031(4) -0.008(5) 0.008(4) 0.010(5)
C3A 0.049(5) 0.035(6) 0.029(5) -0.002(4) 0.008(4) 0.001(5)
C4A 0.035(9) 0.010(9) 0.023(9) 0.007(8) 0.001(7) 0.004(8)
C5A 0.046(4) 0.038(5) 0.091(8) -0.001(6) 0.008(5) -0.008(4)
C6A 0.084(7) 0.035(7) 0.049(6) 0.002(5) 0.013(6) -0.014(7)
C7A 0.098(6) 0.063(8) 0.048(6) -0.017(6) 0.039(5) -0.045(7)
Fe2 0.0344(6) 0.0289(8) 0.0220(6) 0.0031(6) 0.0044(5) 0.0006(6)
S1B 0.0372(11) 0.0310(15) 0.0223(10) 0.0044(11) 0.0074(9) 0.0010(12)
P1B 0.0426(12) 0.0388(17) 0.0319(12) 0.0022(15) 0.0073(9) 0.0124(14)
O1B 0.067(4) 0.067(7) 0.060(4) -0.005(5) 0.010(3) -0.028(6)
O2B 0.064(4) 0.046(4) 0.039(3) 0.013(3) 0.009(3) -0.005(4)
C1B 0.047(5) 0.046(7) 0.035(4) 0.001(5) 0.005(4) -0.008(5)
C2B 0.041(4) 0.031(5) 0.029(4) 0.003(5) 0.001(4) -0.008(5)
C3B 0.041(5) 0.023(6) 0.039(5) 0.008(4) 0.005(4) -0.002(4)
C4B 0.056(10) 0.035(10) 0.039(9) 0.006(8) 0.004(8) -0.008(9)
C5B 0.048(5) 0.122(10) 0.067(7) -0.031(7) -0.008(5) 0.034(6)
C6B 0.075(7) 0.045(8) 0.061(7) -0.018(6) -0.009(6) 0.021(7)
C7B 0.061(5) 0.090(10) 0.045(5) 0.004(6) 0.017(4) 0.036(7)

loop_
_atom_type_symbol
_atom_type_description
_atom_type_scat_dispersion_real
_atom_type_scat_dispersion_imag
_atom_type_scat_source
C C 0.0033 0.0016 'International Tables Vol C Tables 4.2.6.8 and 6.1.1.4'
H H 0.0000 0.0000 'International Tables Vol C Tables 4.2.6.8 and 6.1.1.4'
O O 0.0106 0.0060 'International Tables Vol C Tables 4.2.6.8 and 6.1.1.4'
P P 0.1023 0.0942 'International Tables Vol C Tables 4.2.6.8 and 6.1.1.4'
S S 0.1246 0.1234 'International Tables Vol C Tables 4.2.6.8 and 6.1.1.4'
Fe Fe 0.3463 0.8444 'International Tables Vol C Tables 4.2.6.8 and 6.1.1.4'

loop_
_geom_angle_atom_site_label_1
_geom_angle_atom_site_label_2
_geom_angle_atom_site_label_3
_geom_angle
_geom_angle_site_symmetry_1
_geom_angle_site_symmetry_3
C1A Fe1 C2A 97.0(4) . .
C1A Fe1 P1A 87.7(3) . .
C2A Fe1 P1A 96.7(3) . .
C1A Fe1 S1A 157.4(3) . .
C2A Fe1 S1A 105.6(3) . .
P1A Fe1 S1A 89.59(11) . .
C1A Fe1 S1A 90.9(3) . 2_556
C2A Fe1 S1A 102.4(3) . 2_556
P1A Fe1 S1A 160.87(11) . 2_556
S1A Fe1 S1A 84.34(11) . 2_556
C1A Fe1 Fe1 104.0(3) . 2_556
C2A Fe1 Fe1 149.1(4) . 2_556
P1A Fe1 Fe1 106.49(9) . 2_556
S1A Fe1 Fe1 55.54(7) . 2_556
S1A Fe1 Fe1 55.40(7) 2_556 2_556
C3A S1A Fe1 112.1(3) . .
C3A S1A Fe1 112.5(3) . 2_556
Fe1 S1A Fe1 69.06(8) . 2_556
C6A P1A C5A 100.7(5) . .
C6A P1A C7A 101.3(6) . .
C5A P1A C7A 104.3(4) . .
C6A P1A Fe1 116.2(3) . .
C5A P1A Fe1 112.5(4) . .
C7A P1A Fe1 119.6(4) . .
O1A C1A Fe1 179.4(9) . .
O2A C2A Fe1 177.6(8) . .
C4A C3A C4A 49.8(11) . 2_556
C4A C3A S1A 118.3(10) . .
C4A C3A S1A 117.1(10) 2_556 .
C4A C4A C3A 67.5(13) 2_556 .
C4A C4A C3A 62.7(12) 2_556 2_556
C3A C4A C3A 113.4(12) . 2_556
C1B Fe2 C2B 99.0(4) . .
C1B Fe2 P1B 97.0(3) . .
C2B Fe2 P1B 86.7(3) . .
C1B Fe2 S1B 105.2(3) . .
C2B Fe2 S1B 155.7(3) . .
P1B Fe2 S1B 89.57(11) . .
C1B Fe2 S1B 102.4(3) . 2
C2B Fe2 S1B 91.3(3) . 2
P1B Fe2 S1B 160.59(11) . 2
S1B Fe2 S1B 84.33(11) . 2
C1B Fe2 Fe2 148.7(4) . 2
C2B Fe2 Fe2 102.7(3) . 2
P1B Fe2 Fe2 106.41(9) . 2
S1B Fe2 Fe2 55.59(7) . 2
S1B Fe2 Fe2 55.24(7) 2 2
C3B S1B Fe2 112.8(3) . .
C3B S1B Fe2 113.2(3) . 2
Fe2 S1B Fe2 69.17(8) . 2
C7B P1B C5B 104.5(4) . .
C7B P1B C6B 99.5(7) . .
C5B P1B C6B 99.3(6) . .
C7B P1B Fe2 120.0(5) . .
C5B P1B Fe2 113.9(4) . .
C6B P1B Fe2 116.7(4) . .
O1B C1B Fe2 177.8(8) . .
O2B C2B Fe2 177.3(8) . .
C4B C3B C4B 50.6(12) . 2
C4B C3B S1B 116.3(10) . .
C4B C3B S1B 114.7(10) 2 .
C4B C4B C3B 68.6(14) 2 .
C4B C4B C3B 60.8(13) 2 2
C3B C4B C3B 114.7(14) . 2

loop_
_geom_bond_atom_site_label_1
_geom_bond_atom_site_label_2
_geom_bond_distance
_geom_bond_site_symmetry_2
Fe1 C1A 1.742(10) .
Fe1 C2A 1.772(9) .
Fe1 P1A 2.234(3) .
Fe1 S1A 2.252(2) .
Fe1 S1A 2.256(2) 2_556
Fe1 Fe1 2.555(2) 2_556
S1A C3A 1.840(13) .
S1A Fe1 2.256(2) 2_556
P1A C6A 1.814(13) .
P1A C5A 1.834(8) .
P1A C7A 1.844(7) .
O1A C1A 1.181(13) .
O2A C2A 1.143(11) .
C3A C4A 1.475(17) .
C3A C4A 1.534(19) 2_556
C4A C4A 1.27(3) 2_556
C4A C3A 1.534(19) 2_556
Fe2 C1B 1.751(9) .
Fe2 C2B 1.765(10) .
Fe2 P1B 2.237(3) .
Fe2 S1B 2.247(2) .
Fe2 S1B 2.257(2) 2
Fe2 Fe2 2.556(2) 2
S1B C3B 1.834(12) .
S1B Fe2 2.257(2) 2
P1B C7B 1.786(7) .
P1B C5B 1.795(9) .
P1B C6B 1.806(14) .
O1B C1B 1.166(11) .
O2B C2B 1.140(12) .
C3B C4B 1.48(2) .
C3B C4B 1.578(18) 2
C4B C4B 1.31(3) 2
C4B C3B 1.578(18) 2
